data_4346288
loop_
_publ_author_name
'Shibata, Seiko'
'Tsuge, Kiyoshi'
'Sasaki, Yoichi'
'Ishizaka, Shoji'
'Kitamura, Noboru'

_publ_section_title
;
 Directional Energy Transfer in Mixed-Metallic Copper(I)-Silver(I)
 Coordination Polymers with Strong Luminescence.
;
_journal_issue 20
_journal_name_full 'Inorganic chemistry'
_journal_page_first 9733
_journal_page_last 9739
_journal_paper_doi 10.1021/acs.inorgchem.5b01224
_journal_volume 54
_journal_year 2015
_chemical_formula_moiety 'C46 H38 Ag Cu I2 N2 P2'
_chemical_formula_sum 'C46 H38 Ag Cu I2 N2 P2'
_chemical_formula_weight 1105.99
_space_group_IT_number 2
_space_group_name_Hall '-P 1'
_space_group_name_H-M_alt 'P -1'
_symmetry_cell_setting triclinic
_symmetry_Int_Tables_number 2
_symmetry_space_group_name_Hall '-P 1'
_symmetry_space_group_name_H-M 'P -1'
_atom_sites_solution_hydrogens geom
_atom_sites_solution_primary direct
_atom_sites_solution_secondary difmap
_cell_angle_alpha 105.8967(9)
_cell_angle_beta 108.2344(9)
_cell_angle_gamma 92.7678(9)
_cell_formula_units_Z 1
_cell_length_a 9.19811(17)
_cell_length_b 9.53801(17)
_cell_length_c 13.1998(3)
_cell_measurement_reflns_used 7377
_cell_measurement_temperature 153
_cell_measurement_theta_max 68.11
_cell_measurement_theta_min 3.70
_cell_volume 1046.38(4)
_computing_cell_refinement 'RAPID AUTO'
_computing_data_collection 'RAPID AUTO (Rigaku, ????)'
_computing_data_reduction 'RAPID AUTO'
_computing_molecular_graphics 'CrystalStructure 4.0'
_computing_publication_material 'CrystalStructure 4.0 (Rigaku, 2010)'
_computing_structure_refinement 'SHELXL97 (Sheldrick, 2008)'
_computing_structure_solution 'SHELXS97 (Sheldrick, 2008)'
_diffrn_ambient_temperature 153
_diffrn_detector_area_resol_mean 10.000
_diffrn_measured_fraction_theta_full 0.982
_diffrn_measured_fraction_theta_max 0.982
_diffrn_measurement_device_type 'Rigaku R-AXIS RAPID'
_diffrn_measurement_method \w
_diffrn_radiation_type 'Cu K\a'
_diffrn_radiation_wavelength 1.54187
_diffrn_reflns_av_R_equivalents 0.1303
_diffrn_reflns_limit_h_max 11
_diffrn_reflns_limit_h_min -11
_diffrn_reflns_limit_k_max 11
_diffrn_reflns_limit_k_min -11
_diffrn_reflns_limit_l_max 15
_diffrn_reflns_limit_l_min -15
_diffrn_reflns_number 11929
_diffrn_reflns_theta_full 68.20
_diffrn_reflns_theta_max 68.20
_diffrn_standards_number 0
_exptl_absorpt_coefficient_mu 16.940
_exptl_absorpt_correction_T_max 0.429
_exptl_absorpt_correction_T_min 0.271
_exptl_absorpt_correction_type multi-scan
_exptl_absorpt_process_details 'ABSCOR (Rigaku, 1995)'
_exptl_crystal_colour yellow
_exptl_crystal_density_diffrn 1.755
_exptl_crystal_density_method 'not measured'
_exptl_crystal_description block
_exptl_crystal_F_000 540.00
_exptl_crystal_size_max 0.170
_exptl_crystal_size_mid 0.110
_exptl_crystal_size_min 0.050
_refine_diff_density_max 1.690
_refine_diff_density_min -1.960
_refine_ls_extinction_method none
_refine_ls_goodness_of_fit_ref 1.078
_refine_ls_hydrogen_treatment constr
_refine_ls_number_parameters 245
_refine_ls_number_reflns 3748
_refine_ls_number_restraints 0
_refine_ls_R_factor_gt 0.0618
_refine_ls_shift/su_max 0.000
_refine_ls_structure_factor_coef Fsqd
_refine_ls_weighting_details 'w = 1/[\s^2^(Fo^2^)+(0.0607P)^2^+0.3332P] where P=(Fo^2^+2Fc^2^)/3'
_refine_ls_weighting_scheme calc
_refine_ls_wR_factor_ref 0.1592
_reflns_number_gt 3189
_reflns_number_total 3748
_reflns_threshold_expression F^2^>2.0\s(F^2^)
_cod_data_source_file ic5b01224_si_004.cif
_cod_data_source_block mix50p_CuAg
_cod_database_code 4346288

loop_
_symmetry_equiv_pos_site_id
_symmetry_equiv_pos_as_xyz
1 +X,+Y,+Z
2 -X,-Y,-Z

loop_
_atom_site_label
_atom_site_type_symbol
_atom_site_fract_x
_atom_site_fract_y
_atom_site_fract_z
_atom_site_U_iso_or_equiv
_atom_site_adp_type
_atom_site_occupancy
_atom_site_symmetry_multiplicity
_atom_site_calc_flag
_atom_site_refinement_flags
I1 I -0.20268(4) 0.11487(5) -0.07870(3) 0.0488(2) Uani 1.0 2 d .
Ag1 Ag 0.04714(7) -0.01275(7) -0.10396(5) 0.0414(3) Uani 0.497(5) 2 d .
Cu1 Cu 0.04714(7) -0.01275(7) -0.10396(5) 0.0414(3) Uani 0.503(5) 2 d .
P1 P 0.00575(17) -0.21202(19) -0.26624(13) 0.0379(4) Uani 1.0 2 d .
N1 N 0.2218(6) 0.1845(6) -0.0673(4) 0.0406(13) Uani 1.0 2 d .
C1 C 0.1812(8) 0.3055(8) -0.0955(5) 0.0465(17) Uani 1.0 2 d .
C2 C 0.2844(7) 0.4284(8) -0.0713(5) 0.0431(16) Uani 1.0 2 d .
C3 C 0.4415(7) 0.4355(7) -0.0143(5) 0.0370(14) Uani 1.0 2 d .
C4 C 0.4822(7) 0.3086(8) 0.0137(6) 0.0478(17) Uani 1.0 2 d .
C5 C 0.3717(7) 0.1904(8) -0.0131(6) 0.0491(17) Uani 1.0 2 d .
C6 C 0.1867(7) -0.2731(8) -0.2781(5) 0.0380(15) Uani 1.0 2 d .
C7 C 0.3103(7) -0.1641(8) -0.2545(5) 0.0425(15) Uani 1.0 2 d .
C8 C 0.4490(8) -0.2000(8) -0.2651(6) 0.0467(17) Uani 1.0 2 d .
C9 C 0.4673(8) -0.3498(9) -0.2987(6) 0.0523(19) Uani 1.0 2 d .
C10 C 0.3493(8) -0.4570(9) -0.3187(6) 0.0504(18) Uani 1.0 2 d .
C11 C 0.2074(7) -0.4205(8) -0.3092(5) 0.0390(15) Uani 1.0 2 d .
C12 C -0.1113(7) -0.3812(7) -0.2818(5) 0.0360(14) Uani 1.0 2 d .
C13 C -0.1162(7) -0.4115(8) -0.1835(5) 0.0421(15) Uani 1.0 2 d .
C14 C -0.1975(8) -0.5428(9) -0.1916(6) 0.0508(18) Uani 1.0 2 d .
C15 C -0.2751(8) -0.6433(8) -0.2950(6) 0.0494(17) Uani 1.0 2 d .
C16 C -0.2733(8) -0.6142(8) -0.3926(6) 0.0500(17) Uani 1.0 2 d .
C17 C -0.1928(8) -0.4846(8) -0.3850(6) 0.0450(16) Uani 1.0 2 d .
C18 C -0.0857(7) -0.1794(8) -0.3994(6) 0.0434(16) Uani 1.0 2 d .
C19 C -0.2254(8) -0.1199(9) -0.4156(6) 0.057(2) Uani 1.0 2 d .
C20 C -0.3025(11) -0.0972(11) -0.5166(8) 0.082(3) Uani 1.0 2 d .
C21 C -0.2403(11) -0.1288(9) -0.6022(7) 0.068(3) Uani 1.0 2 d .
C22 C -0.1025(9) -0.1829(8) -0.5871(6) 0.0511(17) Uani 1.0 2 d .
C23 C -0.0276(9) -0.2076(8) -0.4867(6) 0.0468(17) Uani 1.0 2 d .
H1 H 0.0752 0.3060 -0.1342 0.0558 Uiso 1.0 2 calc R
H2 H 0.2483 0.5104 -0.0939 0.0517 Uiso 1.0 2 calc R
H4 H 0.5875 0.3041 0.0515 0.0574 Uiso 1.0 2 calc R
H5 H 0.4043 0.1068 0.0086 0.0590 Uiso 1.0 2 calc R
H7 H 0.2982 -0.0633 -0.2307 0.0510 Uiso 1.0 2 calc R
H8 H 0.5314 -0.1248 -0.2500 0.0560 Uiso 1.0 2 calc R
H9 H 0.5620 -0.3760 -0.3075 0.0627 Uiso 1.0 2 calc R
H10 H 0.3635 -0.5576 -0.3392 0.0605 Uiso 1.0 2 calc R
H11 H 0.1255 -0.4961 -0.3240 0.0468 Uiso 1.0 2 calc R
H13 H -0.0638 -0.3420 -0.1121 0.0505 Uiso 1.0 2 calc R
H14 H -0.1996 -0.5634 -0.1256 0.0609 Uiso 1.0 2 calc R
H15 H -0.3303 -0.7331 -0.2999 0.0593 Uiso 1.0 2 calc R
H16 H -0.3273 -0.6836 -0.4638 0.0600 Uiso 1.0 2 calc R
H17 H -0.1927 -0.4649 -0.4517 0.0540 Uiso 1.0 2 calc R
H19 H -0.2670 -0.0952 -0.3566 0.0679 Uiso 1.0 2 calc R
H20 H -0.3983 -0.0599 -0.5276 0.0980 Uiso 1.0 2 calc R
H21 H -0.2937 -0.1128 -0.6714 0.0815 Uiso 1.0 2 calc R
H22 H -0.0590 -0.2031 -0.6452 0.0613 Uiso 1.0 2 calc R
H23 H 0.0677 -0.2456 -0.4770 0.0562 Uiso 1.0 2 calc R

loop_
_atom_site_aniso_label
_atom_site_aniso_U_11
_atom_site_aniso_U_22
_atom_site_aniso_U_33
_atom_site_aniso_U_12
_atom_site_aniso_U_13
_atom_site_aniso_U_23
I1 0.0345(3) 0.0577(4) 0.0504(3) -0.0008(3) 0.0043(3) 0.0238(3)
Ag1 0.0377(5) 0.0466(5) 0.0382(4) 0.0070(4) 0.0113(3) 0.0118(3)
Cu1 0.0377(5) 0.0466(5) 0.0382(4) 0.0070(4) 0.0113(3) 0.0118(3)
P1 0.0272(9) 0.0534(11) 0.0423(9) 0.0113(8) 0.0162(7) 0.0230(8)
N1 0.029(3) 0.058(4) 0.036(3) 0.006(3) 0.012(3) 0.015(3)
C1 0.026(4) 0.067(5) 0.046(4) 0.005(4) 0.006(3) 0.025(4)
C2 0.033(4) 0.057(5) 0.046(4) 0.007(4) 0.011(3) 0.028(4)
C3 0.031(4) 0.056(5) 0.028(3) 0.009(3) 0.012(3) 0.015(3)
C4 0.021(4) 0.068(5) 0.058(4) 0.018(4) 0.007(3) 0.029(4)
C5 0.025(4) 0.057(5) 0.063(5) 0.005(4) 0.007(4) 0.025(4)
C6 0.029(4) 0.051(4) 0.044(4) 0.013(4) 0.015(3) 0.026(3)
C7 0.030(4) 0.050(4) 0.049(4) 0.001(4) 0.014(3) 0.019(4)
C8 0.030(4) 0.058(5) 0.052(4) 0.000(4) 0.017(3) 0.013(4)
C9 0.018(4) 0.082(6) 0.053(4) 0.005(4) 0.008(3) 0.021(4)
C10 0.037(4) 0.059(5) 0.059(5) 0.016(4) 0.016(4) 0.023(4)
C11 0.025(4) 0.049(4) 0.045(4) 0.004(3) 0.011(3) 0.018(3)
C12 0.023(3) 0.053(4) 0.038(3) 0.010(3) 0.014(3) 0.018(3)
C13 0.031(4) 0.061(5) 0.034(3) 0.004(4) 0.006(3) 0.021(3)
C14 0.038(4) 0.076(6) 0.044(4) 0.006(4) 0.014(4) 0.029(4)
C15 0.047(5) 0.054(5) 0.055(4) 0.007(4) 0.025(4) 0.020(4)
C16 0.042(4) 0.061(5) 0.044(4) -0.000(4) 0.012(3) 0.015(4)
C17 0.034(4) 0.062(5) 0.041(4) 0.003(4) 0.012(3) 0.020(4)
C18 0.032(4) 0.053(5) 0.048(4) 0.010(4) 0.011(3) 0.022(4)
C19 0.044(5) 0.083(6) 0.057(5) 0.034(5) 0.022(4) 0.034(5)
C20 0.069(6) 0.097(8) 0.082(6) 0.039(6) 0.004(5) 0.054(6)
C21 0.086(7) 0.059(5) 0.051(5) 0.008(5) 0.003(5) 0.029(4)
C22 0.055(5) 0.051(5) 0.042(4) -0.006(4) 0.008(4) 0.019(4)
C23 0.048(5) 0.051(5) 0.042(4) 0.004(4) 0.016(4) 0.015(4)

loop_
_atom_type_symbol
_atom_type_description
_atom_type_scat_dispersion_real
_atom_type_scat_dispersion_imag
_atom_type_scat_source
C C 0.0181 0.0091
;
International Tables for Crystallography
(1992, Vol. C, Tables 4.2.6.8 and 6.1.1.4)
;
H H 0.0000 0.0000
;
International Tables for Crystallography
(1992, Vol. C, Table 6.1.1.4)
;
N N 0.0311 0.0180
;
International Tables for Crystallography
(1992, Vol. C, Tables 4.2.6.8 and 6.1.1.4)
;
Ag Ag 0.1306 4.2820
;
International Tables for Crystallography
(1992, Vol. C, Tables 4.2.6.8 and 6.1.1.4)
;
I I -0.3257 6.8362
;
International Tables for Crystallography
(1992, Vol. C, Tables 4.2.6.8 and 6.1.1.4)
;
P P 0.2955 0.4335
;
International Tables for Crystallography
(1992, Vol. C, Tables 4.2.6.8 and 6.1.1.4)
;
Cu Cu -1.9646 0.5888
;
International Tables for Crystallography
(1992, Vol. C, Tables 4.2.6.8 and 6.1.1.4)
;

loop_
_geom_angle_atom_site_label_1
_geom_angle_atom_site_label_2
_geom_angle_atom_site_label_3
_geom_angle
_geom_angle_publ_flag
_geom_angle_site_symmetry_1
_geom_angle_site_symmetry_3
Ag1 I1 Ag1 67.22(3) yes . 2_555
Ag1 I1 Cu1 0.00(3) yes . .
Ag1 I1 Cu1 67.22(3) yes . 2_555
Ag1 I1 Cu1 67.22(3) yes 2_555 .
Ag1 I1 Cu1 0.00(3) yes 2_555 2_555
Cu1 I1 Cu1 67.22(3) yes . 2_555
I1 Ag1 I1 112.78(3) yes . 2_555
I1 Ag1 P1 117.49(5) yes . .
I1 Ag1 N1 102.04(15) yes . .
I1 Ag1 P1 105.75(6) yes 2_555 .
I1 Ag1 N1 98.67(14) yes 2_555 .
P1 Ag1 N1 118.76(15) yes . .
I1 Cu1 I1 112.78(3) yes . 2_555
I1 Cu1 P1 117.49(5) yes . .
I1 Cu1 N1 102.04(15) yes . .
I1 Cu1 P1 105.75(6) yes 2_555 .
I1 Cu1 N1 98.67(14) yes 2_555 .
P1 Cu1 N1 118.76(15) yes . .
Ag1 P1 Cu1 0.00(4) yes . .
Ag1 P1 C6 112.18(18) yes . .
Ag1 P1 C12 117.6(3) yes . .
Ag1 P1 C18 116.7(3) yes . .
Cu1 P1 C6 112.18(18) yes . .
Cu1 P1 C12 117.6(3) yes . .
Cu1 P1 C18 116.7(3) yes . .
C6 P1 C12 103.4(3) yes . .
C6 P1 C18 103.1(4) yes . .
C12 P1 C18 102.1(3) yes . .
Ag1 N1 Cu1 0.00(4) yes . .
Ag1 N1 C1 122.4(4) yes . .
Ag1 N1 C5 122.1(6) yes . .
Cu1 N1 C1 122.4(4) yes . .
Cu1 N1 C5 122.1(6) yes . .
C1 N1 C5 115.5(6) yes . .
N1 C1 C2 123.5(6) yes . .
C1 C2 C3 121.3(7) yes . .
C2 C3 C3 123.9(7) yes . 2_665
C2 C3 C4 114.6(6) yes . .
C3 C3 C4 121.5(5) yes 2_665 .
C3 C4 C5 120.6(6) yes . .
N1 C5 C4 124.5(8) yes . .
P1 C6 C7 117.3(5) yes . .
P1 C6 C11 123.8(5) yes . .
C7 C6 C11 118.9(7) yes . .
C6 C7 C8 121.3(7) yes . .
C7 C8 C9 119.2(7) yes . .
C8 C9 C10 120.1(7) yes . .
C9 C10 C11 120.7(7) yes . .
C6 C11 C10 119.8(7) yes . .
P1 C12 C13 118.2(4) yes . .
P1 C12 C17 123.5(6) yes . .
C13 C12 C17 118.2(7) yes . .
C12 C13 C14 119.9(6) yes . .
C13 C14 C15 120.3(8) yes . .
C14 C15 C16 120.5(7) yes . .
C15 C16 C17 119.5(6) yes . .
C12 C17 C16 121.6(7) yes . .
P1 C18 C19 118.1(6) yes . .
P1 C18 C23 124.7(6) yes . .
C19 C18 C23 117.1(7) yes . .
C18 C19 C20 120.5(8) yes . .
C19 C20 C21 120.1(9) yes . .
C20 C21 C22 120.3(8) yes . .
C21 C22 C23 119.2(8) yes . .
C18 C23 C22 122.7(7) yes . .
N1 C1 H1 118.249 no . .
C2 C1 H1 118.250 no . .
C1 C2 H2 119.352 no . .
C3 C2 H2 119.348 no . .
C3 C4 H4 119.726 no . .
C5 C4 H4 119.722 no . .
N1 C5 H5 117.739 no . .
C4 C5 H5 117.743 no . .
C6 C7 H7 119.343 no . .
C8 C7 H7 119.349 no . .
C7 C8 H8 120.414 no . .
C9 C8 H8 120.422 no . .
C8 C9 H9 119.953 no . .
C10 C9 H9 119.945 no . .
C9 C10 H10 119.638 no . .
C11 C10 H10 119.638 no . .
C6 C11 H11 120.111 no . .
C10 C11 H11 120.110 no . .
C12 C13 H13 120.032 no . .
C14 C13 H13 120.020 no . .
C13 C14 H14 119.857 no . .
C15 C14 H14 119.862 no . .
C14 C15 H15 119.760 no . .
C16 C15 H15 119.769 no . .
C15 C16 H16 120.256 no . .
C17 C16 H16 120.255 no . .
C12 C17 H17 119.203 no . .
C16 C17 H17 119.205 no . .
C18 C19 H19 119.731 no . .
C20 C19 H19 119.735 no . .
C19 C20 H20 119.925 no . .
C21 C20 H20 119.926 no . .
C20 C21 H21 119.858 no . .
C22 C21 H21 119.858 no . .
C21 C22 H22 120.419 no . .
C23 C22 H22 120.406 no . .
C18 C23 H23 118.666 no . .
C22 C23 H23 118.662 no . .

loop_
_geom_bond_atom_site_label_1
_geom_bond_atom_site_label_2
_geom_bond_distance
_geom_bond_publ_flag
_geom_bond_site_symmetry_2
I1 Ag1 2.7204(8) yes .
I1 Ag1 2.8410(8) yes 2_555
I1 Cu1 2.7204(8) yes .
I1 Cu1 2.8410(8) yes 2_555
Ag1 P1 2.3527(16) yes .
Ag1 N1 2.254(6) yes .
Cu1 P1 2.3527(16) yes .
Cu1 N1 2.254(6) yes .
P1 C6 1.828(7) yes .
P1 C12 1.822(7) yes .
P1 C18 1.815(8) yes .
N1 C1 1.341(10) yes .
N1 C5 1.330(8) yes .
C1 C2 1.369(10) yes .
C2 C3 1.393(8) yes .
C3 C3 1.477(9) yes 2_665
C3 C4 1.393(11) yes .
C4 C5 1.370(10) yes .
C6 C7 1.399(10) yes .
C6 C11 1.393(10) yes .
C7 C8 1.376(10) yes .
C8 C9 1.410(11) yes .
C9 C10 1.364(11) yes .
C10 C11 1.401(10) yes .
C12 C13 1.417(11) yes .
C12 C17 1.395(8) yes .
C13 C14 1.387(11) yes .
C14 C15 1.378(9) yes .
C15 C16 1.395(12) yes .
C16 C17 1.372(11) yes .
C18 C19 1.408(11) yes .
C18 C23 1.383(11) yes .
C19 C20 1.381(13) yes .
C20 C21 1.388(15) yes .
C21 C22 1.369(13) yes .
C22 C23 1.380(10) yes .
C1 H1 0.950 no .
C2 H2 0.950 no .
C4 H4 0.950 no .
C5 H5 0.950 no .
C7 H7 0.950 no .
C8 H8 0.950 no .
C9 H9 0.950 no .
C10 H10 0.950 no .
C11 H11 0.950 no .
C13 H13 0.950 no .
C14 H14 0.950 no .
C15 H15 0.950 no .
C16 H16 0.950 no .
C17 H17 0.950 no .
C19 H19 0.950 no .
C20 H20 0.950 no .
C21 H21 0.950 no .
C22 H22 0.950 no .
C23 H23 0.950 no .

loop_
_geom_contact_atom_site_label_1
_geom_contact_atom_site_label_2
_geom_contact_distance
_geom_contact_publ_flag
_geom_contact_site_symmetry_2
N1 C3 2.834(8) no .
C1 C4 2.686(9) no .
C2 C4 2.982(10) no 2_665
C2 C5 2.671(12) no .
C6 C9 2.790(10) no .
C6 C17 3.595(9) no .
C6 C23 3.086(10) no .
C7 C10 2.765(11) no .
C7 C18 3.519(9) no .
C7 C23 3.528(9) no .
C8 C11 2.788(10) no .
C11 C12 3.093(10) no .
C11 C17 3.474(9) no .
C12 C15 2.790(11) no .
C12 C19 3.455(12) no .
C13 C16 2.785(8) no .
C14 C17 2.769(12) no .
C17 C18 3.103(11) no .
C18 C21 2.794(11) no .
C19 C22 2.772(12) no .
C20 C23 2.742(13) no .
C4 C9 3.551(11) no 2_655
C5 C8 3.497(10) no 2_655
C8 C5 3.497(10) no 2_655
C9 C4 3.551(11) no 2_655
C10 C17 3.590(10) no 2_544
C17 C10 3.590(10) no 2_544
I1 H1 3.4424 no .
I1 H5 3.2451 no 2_555
I1 H13 3.1110 no 2_555
I1 H19 3.5107 no .
Ag1 H1 3.1821 no .
Ag1 H5 3.1553 no .
Ag1 H7 3.2318 no .
Ag1 H13 3.2175 no .
Ag1 H19 3.5218 no .
Cu1 H1 3.1821 no .
Cu1 H5 3.1553 no .
Cu1 H7 3.2318 no .
Cu1 H13 3.2175 no .
Cu1 H19 3.5218 no .
P1 H7 2.8188 no .
P1 H11 2.9694 no .
P1 H13 2.8648 no .
P1 H17 2.9472 no .
P1 H19 2.8429 no .
P1 H23 2.9481 no .
N1 H2 3.2278 no .
N1 H4 3.2280 no .
N1 H7 3.0074 no .
N1 H13 3.2238 no 2_555
C1 H5 3.1194 no .
C1 H13 3.1874 no 2_555
C1 H14 3.2115 no 2_555
C2 H4 3.2166 no .
C2 H4 2.6687 no 2_665
C2 H14 2.9251 no 2_555
C3 H1 3.2513 no .
C3 H2 2.7116 no 2_665
C3 H4 2.6716 no 2_665
C3 H5 3.2429 no .
C3 H14 3.3829 no 2_555
C4 H2 3.2147 no .
C4 H2 2.6817 no 2_665
C5 H1 3.1206 no .
C5 H7 3.0624 no .
C6 H8 3.2764 no .
C6 H10 3.2725 no .
C6 H17 3.5859 no .
C6 H23 2.6022 no .
C7 H5 3.5316 no .
C7 H9 3.2597 no .
C7 H11 3.2664 no .
C7 H23 2.9482 no .
C8 H10 3.2622 no .
C9 H7 3.2610 no .
C9 H11 3.2569 no .
C10 H8 3.2605 no .
C11 H7 3.2607 no .
C11 H9 3.2610 no .
C11 H17 3.5128 no .
C11 H23 3.1292 no .
C12 H11 2.6296 no .
C12 H14 3.2868 no .
C12 H16 3.2712 no .
C12 H19 3.3816 no .
C13 H11 3.3123 no .
C13 H15 3.2540 no .
C13 H17 3.2729 no .
C14 H16 3.2639 no .
C15 H13 3.2543 no .
C15 H17 3.2462 no .
C16 H11 3.5368 no .
C16 H14 3.2639 no .
C17 H11 2.7998 no .
C17 H13 3.2746 no .
C17 H15 3.2463 no .
C18 H7 3.4652 no .
C18 H17 2.6734 no .
C18 H20 3.2791 no .
C18 H22 3.2764 no .
C19 H17 3.2358 no .
C19 H21 3.2560 no .
C19 H23 3.2420 no .
C20 H22 3.2517 no .
C21 H19 3.2561 no .
C21 H23 3.2219 no .
C22 H20 3.2459 no .
C23 H17 3.0393 no .
C23 H19 3.2445 no .
C23 H21 3.2308 no .
H1 H2 2.2842 no .
H1 H13 3.2103 no 2_555
H1 H14 3.4295 no 2_555
H2 H4 2.0974 no 2_665
H2 H14 2.9801 no 2_555
H4 H5 2.2831 no .
H5 H7 2.9446 no .
H7 H8 2.3224 no .
H7 H23 3.2133 no .
H8 H9 2.3655 no .
H9 H10 2.3084 no .
H10 H11 2.3474 no .
H11 H17 2.9609 no .
H11 H23 3.4875 no .
H13 H14 2.3352 no .
H14 H15 2.3230 no .
H15 H16 2.3454 no .
H16 H17 2.3144 no .
H17 H19 3.5804 no .
H17 H23 3.2593 no .
H19 H20 2.3266 no .
H20 H21 2.3350 no .
H21 H22 2.3228 no .
H22 H23 2.3165 no .
I1 H4 3.2636 no 1_455
I1 H8 3.0807 no 1_455
I1 H14 3.2927 no 1_565
I1 H15 3.5129 no 1_565
C1 H22 3.0973 no 2_554
C2 H11 3.4861 no 1_565
C5 H5 3.5862 no 2_655
C5 H8 3.5431 no 2_655
C6 H2 3.5351 no 1_545
C6 H4 3.1621 no 2_655
C7 H4 3.2168 no 2_655
C7 H5 3.3586 no 2_655
C7 H21 3.0522 no 2_554
C8 H4 3.3377 no 2_655
C8 H5 3.0743 no 2_655
C8 H16 3.2386 no 2_544
C8 H19 3.4156 no 1_655
C8 H21 3.5605 no 2_554
C9 H4 3.3709 no 2_655
C9 H16 3.1060 no 2_544
C9 H17 3.3953 no 2_544
C10 H2 3.4591 no 1_545
C10 H4 3.2736 no 2_655
C10 H16 3.4441 no 2_544
C10 H17 2.7827 no 2_544
C11 H2 3.0059 no 1_545
C11 H4 3.1743 no 2_655
C11 H17 2.9997 no 2_544
C11 H22 3.5971 no 2_544
C12 H9 2.9208 no 1_455
C13 H1 3.3883 no 1_545
C13 H2 3.3814 no 1_545
C13 H9 2.9877 no 1_455
C14 H1 2.9501 no 1_545
C14 H9 3.0533 no 1_455
C15 H1 3.3990 no 1_545
C15 H9 3.0363 no 1_455
C15 H10 3.3714 no 1_455
C16 H9 2.9532 no 1_455
C16 H22 3.5581 no 2_544
C16 H23 3.0568 no 2_544
C17 H9 2.8801 no 1_455
C17 H23 3.2082 no 2_544
C19 H8 3.5904 no 1_455
C20 H10 3.2401 no 2_544
C20 H15 3.4785 no 2_444
C20 H20 3.3294 no 2_454
C21 H7 3.1753 no 2_554
C21 H10 2.9469 no 2_544
C21 H23 3.5683 no 2_554
C22 H10 3.0793 no 2_544
C22 H11 2.9348 no 2_544
C23 H10 3.4515 no 2_544
C23 H11 3.0855 no 2_544
H1 C13 3.3883 no 1_565
H1 C14 2.9501 no 1_565
H1 C15 3.3990 no 1_565
H1 H14 2.8916 no 1_565
H1 H22 2.7593 no 2_554
H2 C6 3.5351 no 1_565
H2 C10 3.4591 no 1_565
H2 C11 3.0059 no 1_565
H2 C13 3.3814 no 1_565
H2 H11 2.8725 no 1_565
H2 H13 3.2285 no 1_565
H4 I1 3.2636 no 1_655
H4 C6 3.1621 no 2_655
H4 C7 3.2168 no 2_655
H4 C8 3.3377 no 2_655
H4 C9 3.3709 no 2_655
H4 C10 3.2736 no 2_655
H4 C11 3.1743 no 2_655
H5 C5 3.5862 no 2_655
H5 C7 3.3586 no 2_655
H5 C8 3.0743 no 2_655
H5 H5 2.7644 no 2_655
H5 H7 3.4651 no 2_655
H5 H8 3.0073 no 2_655
H7 C21 3.1753 no 2_554
H7 H5 3.4651 no 2_655
H7 H21 2.3781 no 2_554
H8 I1 3.0807 no 1_655
H8 C5 3.5431 no 2_655
H8 C19 3.5904 no 1_655
H8 H5 3.0073 no 2_655
H8 H16 3.5474 no 2_544
H8 H19 2.7019 no 1_655
H8 H21 3.3680 no 2_554
H9 C12 2.9208 no 1_655
H9 C13 2.9877 no 1_655
H9 C14 3.0533 no 1_655
H9 C15 3.0363 no 1_655
H9 C16 2.9532 no 1_655
H9 C17 2.8801 no 1_655
H9 H13 3.5335 no 1_655
H9 H16 3.4911 no 1_655
H9 H16 3.3283 no 2_544
H9 H17 3.3800 no 1_655
H9 H19 3.3540 no 1_655
H10 C15 3.3714 no 1_655
H10 C20 3.2401 no 2_544
H10 C21 2.9469 no 2_544
H10 C22 3.0793 no 2_544
H10 C23 3.4515 no 2_544
H10 H15 3.3194 no 1_655
H10 H17 2.7888 no 2_544
H10 H21 3.2271 no 2_544
H10 H22 3.4436 no 2_544
H11 C2 3.4861 no 1_545
H11 C22 2.9348 no 2_544
H11 C23 3.0855 no 2_544
H11 H2 2.8725 no 1_545
H11 H17 3.1373 no 2_544
H11 H22 2.7942 no 2_544
H11 H23 3.0395 no 2_544
H13 H2 3.2285 no 1_545
H13 H9 3.5335 no 1_455
H14 I1 3.2927 no 1_545
H14 H1 2.8916 no 1_545
H15 I1 3.5129 no 1_545
H15 C20 3.4785 no 2_444
H15 H10 3.3194 no 1_455
H15 H19 3.4467 no 1_545
H15 H20 3.5559 no 1_545
H15 H20 2.9701 no 2_444
H15 H21 3.5568 no 2_444
H16 C8 3.2386 no 2_544
H16 C9 3.1060 no 2_544
H16 C10 3.4441 no 2_544
H16 H8 3.5474 no 2_544
H16 H9 3.4911 no 1_455
H16 H9 3.3283 no 2_544
H16 H20 3.4339 no 1_545
H16 H20 3.3823 no 2_444
H16 H23 2.7931 no 2_544
H17 C9 3.3953 no 2_544
H17 C10 2.7827 no 2_544
H17 C11 2.9997 no 2_544
H17 H9 3.3800 no 1_455
H17 H10 2.7888 no 2_544
H17 H11 3.1373 no 2_544
H17 H23 3.0647 no 2_544
H19 C8 3.4156 no 1_455
H19 H8 2.7019 no 1_455
H19 H9 3.3540 no 1_455
H19 H15 3.4467 no 1_565
H19 H20 3.5693 no 2_454
H20 C20 3.3294 no 2_454
H20 H15 3.5559 no 1_565
H20 H15 2.9701 no 2_444
H20 H16 3.4339 no 1_565
H20 H16 3.3823 no 2_444
H20 H19 3.5693 no 2_454
H20 H20 2.4372 no 2_454
H21 C7 3.0522 no 2_554
H21 C8 3.5605 no 2_554
H21 H7 2.3781 no 2_554
H21 H8 3.3680 no 2_554
H21 H10 3.2271 no 2_544
H21 H15 3.5568 no 2_444
H21 H23 3.5972 no 2_554
H22 C1 3.0973 no 2_554
H22 C11 3.5971 no 2_544
H22 C16 3.5581 no 2_544
H22 H1 2.7593 no 2_554
H22 H10 3.4436 no 2_544
H22 H11 2.7942 no 2_544
H23 C16 3.0568 no 2_544
H23 C17 3.2082 no 2_544
H23 C21 3.5683 no 2_554
H23 H11 3.0395 no 2_544
H23 H16 2.7931 no 2_544
H23 H17 3.0647 no 2_544
H23 H21 3.5972 no 2_554

loop_
_geom_torsion_atom_site_label_1
_geom_torsion_atom_site_label_2
_geom_torsion_atom_site_label_3
_geom_torsion_atom_site_label_4
_geom_torsion
_geom_torsion_publ_flag
_geom_torsion_site_symmetry_1
_geom_torsion_site_symmetry_3
_geom_torsion_site_symmetry_4
Ag1 I1 Ag1 I1 0.00(2) no . 2_555 2_555
Ag1 I1 Ag1 P1 129.69(3) no . 2_555 2_555
Ag1 I1 Ag1 N1 -107.03(3) no . 2_555 2_555
Ag1 I1 Ag1 I1 0.00(2) no 2_555 . 2_555
Ag1 I1 Ag1 P1 123.40(4) no 2_555 . .
Ag1 I1 Ag1 N1 -104.88(3) no 2_555 . .
Ag1 I1 Cu1 I1 0.00(2) no . 2_555 2_555
Ag1 I1 Cu1 P1 129.69(3) no . 2_555 2_555
Ag1 I1 Cu1 N1 -107.03(3) no . 2_555 2_555
Cu1 I1 Ag1 I1 0.00(2) no 2_555 . 2_555
Cu1 I1 Ag1 P1 123.40(4) no 2_555 . .
Cu1 I1 Ag1 N1 -104.88(3) no 2_555 . .
Ag1 I1 Cu1 I1 0.00(2) no 2_555 . 2_555
Ag1 I1 Cu1 P1 123.40(4) no 2_555 . .
Ag1 I1 Cu1 N1 -104.88(3) no 2_555 . .
Cu1 I1 Ag1 I1 0.00(2) no . 2_555 2_555
Cu1 I1 Ag1 P1 129.69(3) no . 2_555 2_555
Cu1 I1 Ag1 N1 -107.03(3) no . 2_555 2_555
Cu1 I1 Cu1 I1 0.00(2) no . 2_555 2_555
Cu1 I1 Cu1 P1 129.69(3) no . 2_555 2_555
Cu1 I1 Cu1 N1 -107.03(3) no . 2_555 2_555
Cu1 I1 Cu1 I1 0.00(2) no 2_555 . 2_555
Cu1 I1 Cu1 P1 123.40(4) no 2_555 . .
Cu1 I1 Cu1 N1 -104.88(3) no 2_555 . .
I1 Ag1 P1 C6 174.08(7) no . . .
I1 Ag1 P1 C12 -66.26(10) no . . .
I1 Ag1 P1 C18 55.54(11) no . . .
I1 Ag1 N1 C1 -34.4(4) no . . .
I1 Ag1 N1 C5 143.4(4) no . . .
I1 Ag1 P1 C6 -59.04(10) no 2_555 . .
I1 Ag1 P1 C12 60.62(9) no 2_555 . .
I1 Ag1 P1 C18 -177.57(7) no 2_555 . .
I1 Ag1 N1 C1 -150.1(4) no 2_555 . .
I1 Ag1 N1 C5 27.8(4) no 2_555 . .
P1 Ag1 N1 C1 96.5(4) no . . .
P1 Ag1 N1 C5 -85.6(4) no . . .
N1 Ag1 P1 C6 50.44(19) no . . .
N1 Ag1 P1 C12 170.11(17) no . . .
N1 Ag1 P1 C18 -68.09(18) no . . .
I1 Cu1 P1 C6 174.08(7) no . . .
I1 Cu1 P1 C12 -66.26(10) no . . .
I1 Cu1 P1 C18 55.54(11) no . . .
I1 Cu1 N1 C1 -34.4(4) no . . .
I1 Cu1 N1 C5 143.4(4) no . . .
I1 Cu1 P1 C6 -59.04(10) no 2_555 . .
I1 Cu1 P1 C12 60.62(9) no 2_555 . .
I1 Cu1 P1 C18 -177.57(7) no 2_555 . .
I1 Cu1 N1 C1 -150.1(4) no 2_555 . .
I1 Cu1 N1 C5 27.8(4) no 2_555 . .
P1 Cu1 N1 C1 96.5(4) no . . .
P1 Cu1 N1 C5 -85.6(4) no . . .
N1 Cu1 P1 C6 50.44(19) no . . .
N1 Cu1 P1 C12 170.11(17) no . . .
N1 Cu1 P1 C18 -68.09(18) no . . .
Ag1 P1 C6 C7 -43.9(6) no . . .
Ag1 P1 C6 C11 136.3(4) no . . .
Ag1 P1 C12 C13 -26.8(5) no . . .
Ag1 P1 C12 C17 155.2(4) no . . .
Ag1 P1 C18 C19 -52.1(5) no . . .
Ag1 P1 C18 C23 127.4(4) no . . .
Cu1 P1 C6 C7 -43.9(6) no . . .
Cu1 P1 C6 C11 136.3(4) no . . .
Cu1 P1 C12 C13 -26.8(5) no . . .
Cu1 P1 C12 C17 155.2(4) no . . .
Cu1 P1 C18 C19 -52.1(5) no . . .
Cu1 P1 C18 C23 127.4(4) no . . .
C6 P1 C12 C13 97.4(5) no . . .
C6 P1 C12 C17 -80.6(5) no . . .
C12 P1 C6 C7 -171.6(5) no . . .
C12 P1 C6 C11 8.6(6) no . . .
C6 P1 C18 C19 -175.5(4) no . . .
C6 P1 C18 C23 4.0(6) no . . .
C18 P1 C6 C7 82.4(5) no . . .
C18 P1 C6 C11 -97.4(6) no . . .
C12 P1 C18 C19 77.5(5) no . . .
C12 P1 C18 C23 -103.0(5) no . . .
C18 P1 C12 C13 -155.8(5) no . . .
C18 P1 C12 C17 26.1(6) no . . .
Ag1 N1 C1 C2 178.0(4) no . . .
Ag1 N1 C5 C4 -178.4(5) no . . .
Cu1 N1 C1 C2 178.0(4) no . . .
Cu1 N1 C5 C4 -178.4(5) no . . .
C1 N1 C5 C4 -0.5(10) no . . .
C5 N1 C1 C2 0.1(10) no . . .
N1 C1 C2 C3 -0.3(11) no . . .
C1 C2 C3 C3 180.0(6) no . . 2_665
C1 C2 C3 C4 0.8(9) no . . .
C2 C3 C3 C2 180(452227) no . 2_665 2_665
C2 C3 C3 C4 0.8(10) no . 2_665 2_665
C2 C3 C4 C5 -1.1(9) no . . .
C3 C3 C4 C5 179.7(6) no 2_665 . .
C4 C3 C3 C2 -0.8(10) no . 2_665 2_665
C4 C3 C3 C4 -180(448197) no . 2_665 2_665
C3 C4 C5 N1 1.0(12) no . . .
P1 C6 C7 C8 -177.6(4) no . . .
P1 C6 C11 C10 178.5(4) no . . .
C7 C6 C11 C10 -1.3(10) no . . .
C11 C6 C7 C8 2.2(10) no . . .
C6 C7 C8 C9 -1.0(10) no . . .
C7 C8 C9 C10 -1.0(10) no . . .
C8 C9 C10 C11 1.8(11) no . . .
C9 C10 C11 C6 -0.7(10) no . . .
P1 C12 C13 C14 -176.6(4) no . . .
P1 C12 C17 C16 176.6(5) no . . .
C13 C12 C17 C16 -1.4(10) no . . .
C17 C12 C13 C14 1.5(9) no . . .
C12 C13 C14 C15 -0.7(10) no . . .
C13 C14 C15 C16 -0.2(11) no . . .
C14 C15 C16 C17 0.3(11) no . . .
C15 C16 C17 C12 0.6(11) no . . .
P1 C18 C19 C20 -177.9(5) no . . .
P1 C18 C23 C22 179.1(5) no . . .
C19 C18 C23 C22 -1.4(10) no . . .
C23 C18 C19 C20 2.5(10) no . . .
C18 C19 C20 C21 -1.9(12) no . . .
C19 C20 C21 C22 0.1(12) no . . .
C20 C21 C22 C23 1.0(11) no . . .
C21 C22 C23 C18 -0.3(10) no . . .
